data_7105634
loop_
_publ_author_name
'Lepeltier, Marc'
'Lukoyanova, Olena'
'Jacobson, Alex'
'Jeeva, Shehzad'
'Perepichka, Dmitrii'

_publ_section_title
;
 New azaborine-thiophene heteroacenes
;
_journal_issue 37
_journal_name_full 'Chemical Communications'
_journal_page_first 7007
_journal_page_last 7009
_journal_paper_doi 10.1039/c0cc01963a
_journal_volume 46
_journal_year 2010
_chemical_compound_source 'Synthesized by the authors. See text'
_chemical_formula_moiety 'C24 H16 B2 N2 S3, C3 H6 O '
_chemical_formula_sum 'C27 H22 B2 N2 O S3'
_chemical_formula_weight 508.27
_space_group_IT_number 13
_symmetry_cell_setting monoclinic
_symmetry_space_group_name_Hall '-P 2yc'
_symmetry_space_group_name_H-M 'P 1 2/c 1'
_atom_sites_solution_hydrogens geom
_atom_sites_solution_primary direct
_atom_sites_solution_secondary difmap
_audit_creation_method SHELXL-97
_cell_angle_alpha 90.00
_cell_angle_beta 101.837(2)
_cell_angle_gamma 90.00
_cell_formula_units_Z 4
_cell_length_a 22.2919(7)
_cell_length_b 11.7457(4)
_cell_length_c 9.6074(4)
_cell_measurement_reflns_used 16607
_cell_measurement_temperature 150
_cell_measurement_theta_max 133.4
_cell_measurement_theta_min 7.5
_cell_volume 2462.05(15)
_computing_cell_refinement 'APEX2(Bruker, 2006)'
_computing_data_collection 'APEX2(Bruker, 2006)'
_computing_data_reduction 'SAINT (Bruker, 2006)'
_computing_molecular_graphics 'SHELXTL (Bruker, 1997)'
_computing_publication_material 'UdMX (local program)'
_computing_structure_refinement 'SHELXL97 (Sheldrick, 1997)'
_computing_structure_solution 'SHELXS97 (Sheldrick, 1997)'
_diffrn_ambient_temperature 150
_diffrn_detector_area_resol_mean 5.5
_diffrn_measured_fraction_theta_full 0.912
_diffrn_measured_fraction_theta_max 0.912
_diffrn_measurement_device_type 'Bruker Microstar'
_diffrn_measurement_method \w
_diffrn_radiation_monochromator 'Helios optics'
_diffrn_radiation_source 'Micro source'
_diffrn_radiation_type CuK\a
_diffrn_radiation_wavelength 1.54178
_diffrn_reflns_av_R_equivalents 0.055
_diffrn_reflns_av_sigmaI/netI 0.0247
_diffrn_reflns_limit_h_max 26
_diffrn_reflns_limit_h_min -26
_diffrn_reflns_limit_k_max 14
_diffrn_reflns_limit_k_min -13
_diffrn_reflns_limit_l_max 10
_diffrn_reflns_limit_l_min -10
_diffrn_reflns_number 33448
_diffrn_reflns_theta_full 67.17
_diffrn_reflns_theta_max 67.17
_diffrn_reflns_theta_min 2.02
_diffrn_standards_decay_% 0.00
_diffrn_standards_number 5
_exptl_absorpt_coefficient_mu 2.938
_exptl_absorpt_correction_T_max 0.9200
_exptl_absorpt_correction_T_min 0.4500
_exptl_absorpt_correction_type multi-scan
_exptl_absorpt_process_details 'Sadabs (Sheldrick,1996)'
_exptl_crystal_colour Colorless
_exptl_crystal_density_diffrn 1.371
_exptl_crystal_density_method 'not measured'
_exptl_crystal_description chunk
_exptl_crystal_F_000 1056
_exptl_crystal_size_max 0.16
_exptl_crystal_size_mid 0.05
_exptl_crystal_size_min 0.04
_refine_diff_density_max 1.386
_refine_diff_density_min -0.819
_refine_diff_density_rms 0.154
_refine_ls_extinction_method none
_refine_ls_goodness_of_fit_ref 1.096
_refine_ls_hydrogen_treatment constr
_refine_ls_matrix_type full
_refine_ls_number_parameters 330
_refine_ls_number_reflns 4015
_refine_ls_number_restraints 0
_refine_ls_restrained_S_all 1.096
_refine_ls_R_factor_all 0.0877
_refine_ls_R_factor_gt 0.0822
_refine_ls_shift/su_max 0.000
_refine_ls_shift/su_mean 0.000
_refine_ls_structure_factor_coef Fsqd
_refine_ls_weighting_details 'calc w=1/[\s^2^(Fo^2^)+(0.1024P)^2^+9.8705P] where P=(Fo^2^+2Fc^2^)/3'
_refine_ls_weighting_scheme calc
_refine_ls_wR_factor_gt 0.2141
_refine_ls_wR_factor_ref 0.2192
_reflns_number_gt 3654
_reflns_number_total 4015
_reflns_threshold_expression I>2\s(I)
_cod_data_source_file c0cc01963a.txt
_cod_data_source_block perep7
_cod_depositor_comments
;
The following automatic conversions were performed:
'_symmetry_cell_setting' value 'Monoclinic' changed to 'monoclinic'
according to '/home/saulius/struct/CIF-dictionaries/cif_core.dic'
dictionary named 'cif_core.dic' version 2.4.1 from
2010-06-29.

'_geom_angle_publ_flag' value 'Y' changed to 'y' according to
'/home/saulius/struct/CIF-dictionaries/cif_core.dic' dictionary named
'cif_core.dic' version 2.4.1 from 2010-06-29 (72
times).

'_geom_bond_publ_flag' value 'Y' changed to 'y' according to
'/home/saulius/struct/CIF-dictionaries/cif_core.dic' dictionary named
'cif_core.dic' version 2.4.1 from 2010-06-29 (50
times).

'_geom_torsion_publ_flag' value 'Y' changed to 'y' according to
'/home/saulius/struct/CIF-dictionaries/cif_core.dic' dictionary named
'cif_core.dic' version 2.4.1 from 2010-06-29 (80 times).

Automatic conversion script
Id: cif_fix_enum 1527 2010-12-29 10:47:43Z saulius 
;
_cod_original_sg_symbol_H-M P2/c
_cod_database_code 7105634

loop_
_symmetry_equiv_pos_as_xyz
'x, y, z'
'-x, y, -z+1/2'
'-x, -y, -z'
'x, -y, z-1/2'

loop_
_atom_site_label
_atom_site_type_symbol
_atom_site_fract_x
_atom_site_fract_y
_atom_site_fract_z
_atom_site_U_iso_or_equiv
_atom_site_adp_type
_atom_site_occupancy
_atom_site_symmetry_multiplicity
_atom_site_calc_flag
_atom_site_refinement_flags
_atom_site_disorder_assembly
_atom_site_disorder_group
S11 S 0.0000 0.66747(15) 0.2500 0.0316(5) Uani 1 2 d S . .
C11 C -0.0411(2) 0.5642(4) 0.1400(6) 0.0275(12) Uani 1 1 d . . .
C12 C -0.0246(2) 0.4552(4) 0.1864(6) 0.0235(11) Uani 1 1 d . . .
N13 N -0.05339(19) 0.3623(4) 0.1144(5) 0.0247(10) Uani 1 1 d . . .
H13 H -0.0413 0.2939 0.1455 0.030 Uiso 1 1 calc R . .
B14 B -0.1029(3) 0.3713(5) -0.0108(7) 0.0275(13) Uani 1 1 d . . .
C15 C -0.1201(2) 0.4922(5) -0.0616(7) 0.0338(14) Uani 1 1 d . . .
C16 C -0.0879(2) 0.5827(5) 0.0134(6) 0.0277(12) Uani 1 1 d . . .
S17 S -0.11141(7) 0.71366(12) -0.05886(18) 0.0374(4) Uani 1 1 d . . .
C18 C -0.1655(3) 0.6513(5) -0.1951(7) 0.0379(14) Uani 1 1 d . . .
H18 H -0.1920 0.6924 -0.2679 0.046 Uiso 1 1 calc R . .
C19 C -0.1645(3) 0.5344(5) -0.1823(7) 0.0343(13) Uani 1 1 d . . .
H19 H -0.1905 0.4857 -0.2470 0.041 Uiso 1 1 calc R . .
C141 C -0.1371(3) 0.2595(5) -0.0700(7) 0.0354(14) Uani 1 1 d . . .
C142 C -0.1685(3) 0.2506(5) -0.2159(7) 0.0350(13) Uani 1 1 d . . .
H142 H -0.1667 0.3130 -0.2779 0.042 Uiso 1 1 calc R . .
C143 C -0.2016(3) 0.1541(6) -0.2703(7) 0.0413(15) Uani 1 1 d . . .
H143 H -0.2218 0.1517 -0.3674 0.050 Uiso 1 1 calc R . .
C144 C -0.2051(3) 0.0623(6) -0.1831(8) 0.0457(17) Uani 1 1 d . . .
H144 H -0.2277 -0.0036 -0.2193 0.055 Uiso 1 1 calc R . .
C145 C -0.1748(3) 0.0674(6) -0.0408(8) 0.0434(16) Uani 1 1 d . . .
H145 H -0.1764 0.0041 0.0199 0.052 Uiso 1 1 calc R . .
C146 C -0.1420(3) 0.1657(5) 0.0133(7) 0.0338(13) Uani 1 1 d . . .
H146 H -0.1225 0.1675 0.1110 0.041 Uiso 1 1 calc R . .
S21 S 0.5000 1.17354(16) 0.2500 0.0328(5) Uani 1 2 d S . .
C21 C 0.4587(2) 1.0699(5) 0.3168(6) 0.0280(12) Uani 1 1 d . . .
C22 C 0.4752(2) 0.9611(4) 0.2870(6) 0.0259(12) Uani 1 1 d . . .
N23 N 0.44643(19) 0.8682(4) 0.3275(5) 0.0257(10) Uani 1 1 d . . .
H23 H 0.4596 0.8001 0.3101 0.031 Uiso 1 1 calc R . .
B24 B 0.3966(3) 0.8767(5) 0.3958(7) 0.0255(13) Uani 1 1 d . . .
C25 C 0.3790(2) 0.9970(5) 0.4319(6) 0.0244(11) Uani 1 1 d . . .
C26 C 0.4107(2) 1.0886(5) 0.3893(6) 0.0274(12) Uani 1 1 d . . .
S27 S 0.38567(7) 1.21870(12) 0.43511(18) 0.0390(4) Uani 1 1 d . . .
C28 C 0.3298(3) 1.1539(5) 0.5058(7) 0.0400(15) Uani 1 1 d . . .
H28 H 0.3007 1.1938 0.5472 0.048 Uiso 1 1 calc R . .
C29 C 0.3320(3) 1.0395(5) 0.4955(7) 0.0377(14) Uani 1 1 d . . .
H29 H 0.3038 0.9910 0.5289 0.045 Uiso 1 1 calc R . .
C241 C 0.3645(3) 0.7653(5) 0.4272(6) 0.0319(13) Uani 1 1 d . . .
C242 C 0.3361(3) 0.7562(6) 0.5438(7) 0.0395(15) Uani 1 1 d . . .
H242 H 0.3394 0.8180 0.6086 0.047 Uiso 1 1 calc R . .
C243 C 0.3035(3) 0.6613(6) 0.5685(8) 0.0451(17) Uani 1 1 d . . .
H243 H 0.2856 0.6583 0.6501 0.054 Uiso 1 1 calc R . .
C244 C 0.2966(3) 0.5695(6) 0.4742(8) 0.0497(19) Uani 1 1 d . . .
H244 H 0.2737 0.5044 0.4902 0.060 Uiso 1 1 calc R . .
C245 C 0.3234(3) 0.5746(6) 0.3586(8) 0.0471(18) Uani 1 1 d . . .
H245 H 0.3195 0.5123 0.2944 0.057 Uiso 1 1 calc R . .
C246 C 0.3564(3) 0.6707(5) 0.3345(7) 0.0352(14) Uani 1 1 d . . .
H246 H 0.3741 0.6727 0.2526 0.042 Uiso 1 1 calc R . .
C31 C 0.5000 0.5415(7) 0.2500 0.048(3) Uani 1 2 d S . .
O31 O 0.5000 0.6445(5) 0.2500 0.0520(18) Uani 1 2 d S A .
C32 C 0.447(2) 0.474(4) 0.170(4) 0.076(11) Uani 0.50 1 d P A -1
H32A H 0.4151 0.5256 0.1225 0.113 Uiso 0.50 1 calc PR A -1
H32B H 0.4310 0.4253 0.2369 0.113 Uiso 0.50 1 calc PR A -1
H32C H 0.4611 0.4261 0.0994 0.113 Uiso 0.50 1 calc PR A -1
C33 C 0.464(2) 0.479(4) 0.120(4) 0.076(11) Uani 0.50 1 d P A -2
H33A H 0.4312 0.4349 0.1467 0.113 Uiso 0.50 1 calc PR A -2
H33B H 0.4920 0.4280 0.0826 0.113 Uiso 0.50 1 calc PR A -2
H33C H 0.4469 0.5348 0.0466 0.113 Uiso 0.50 1 calc PR A -2
C41 C 0.0000 0.0338(7) 0.2500 0.044(2) Uani 1 2 d S . .
O41 O 0.0000 0.1392(5) 0.2500 0.0551(19) Uani 1 2 d S B .
C42 C 0.052(2) -0.029(3) 0.228(3) 0.068(7) Uani 0.50 1 d P B -1
H42A H 0.0821 0.0230 0.2009 0.102 Uiso 0.50 1 calc PR B -1
H42B H 0.0391 -0.0848 0.1511 0.102 Uiso 0.50 1 calc PR B -1
H42C H 0.0707 -0.0694 0.3153 0.102 Uiso 0.50 1 calc PR B -1
C43 C 0.038(2) -0.031(3) 0.159(3) 0.068(7) Uani 0.50 1 d P B -2
H43A H 0.0105 -0.0776 0.0884 0.102 Uiso 0.50 1 calc PR B -2
H43B H 0.0677 -0.0800 0.2199 0.102 Uiso 0.50 1 calc PR B -2
H43C H 0.0595 0.0237 0.1096 0.102 Uiso 0.50 1 calc PR B -2

loop_
_atom_site_aniso_label
_atom_site_aniso_U_11
_atom_site_aniso_U_22
_atom_site_aniso_U_33
_atom_site_aniso_U_23
_atom_site_aniso_U_13
_atom_site_aniso_U_12
S11 0.0379(10) 0.0196(9) 0.0373(12) 0.000 0.0077(9) 0.000
C11 0.030(3) 0.025(3) 0.033(3) -0.002(2) 0.017(2) -0.003(2)
C12 0.028(2) 0.021(2) 0.024(3) 0.000(2) 0.012(2) 0.0007(19)
N13 0.026(2) 0.023(2) 0.026(3) 0.0041(18) 0.0073(19) 0.0024(17)
B14 0.024(3) 0.033(3) 0.028(4) 0.000(3) 0.012(3) 0.003(2)
C15 0.018(2) 0.028(3) 0.056(4) 0.006(3) 0.008(3) 0.001(2)
C16 0.028(3) 0.029(3) 0.029(3) -0.001(2) 0.013(2) 0.002(2)
S17 0.0422(8) 0.0286(7) 0.0418(10) 0.0104(6) 0.0093(7) 0.0044(6)
C18 0.035(3) 0.040(3) 0.038(4) 0.014(3) 0.006(3) 0.009(3)
C19 0.031(3) 0.042(3) 0.029(3) 0.003(3) 0.006(3) 0.000(2)
C141 0.033(3) 0.035(3) 0.041(4) 0.006(3) 0.015(3) 0.011(2)
C142 0.035(3) 0.036(3) 0.034(3) -0.006(3) 0.005(3) 0.005(2)
C143 0.037(3) 0.049(4) 0.035(4) -0.011(3) 0.002(3) 0.002(3)
C144 0.038(3) 0.048(4) 0.052(4) -0.021(3) 0.011(3) -0.015(3)
C145 0.045(3) 0.037(3) 0.052(4) -0.009(3) 0.018(3) -0.013(3)
C146 0.031(3) 0.036(3) 0.035(4) -0.006(3) 0.009(3) -0.005(2)
S21 0.0397(10) 0.0231(9) 0.0371(12) 0.000 0.0112(9) 0.000
C21 0.030(3) 0.030(3) 0.024(3) 0.001(2) 0.003(2) -0.004(2)
C22 0.027(2) 0.022(3) 0.026(3) -0.005(2) 0.001(2) 0.001(2)
N23 0.025(2) 0.025(2) 0.026(3) 0.0001(18) 0.0029(19) 0.0014(17)
B24 0.027(3) 0.036(3) 0.015(3) -0.003(2) 0.006(2) 0.004(2)
C25 0.024(2) 0.037(3) 0.012(3) -0.002(2) 0.004(2) 0.000(2)
C26 0.033(3) 0.029(3) 0.019(3) -0.003(2) 0.004(2) -0.001(2)
S27 0.0484(9) 0.0321(8) 0.0382(9) -0.0081(6) 0.0130(7) 0.0033(6)
C28 0.039(3) 0.047(4) 0.034(4) -0.014(3) 0.008(3) 0.006(3)
C29 0.033(3) 0.048(4) 0.032(4) -0.010(3) 0.007(3) -0.002(3)
C241 0.040(3) 0.033(3) 0.026(3) 0.010(2) 0.014(3) 0.007(2)
C242 0.033(3) 0.042(3) 0.041(4) 0.007(3) 0.003(3) 0.002(3)
C243 0.035(3) 0.061(4) 0.040(4) 0.016(3) 0.009(3) -0.005(3)
C244 0.044(4) 0.059(4) 0.045(5) 0.016(3) 0.005(3) -0.022(3)
C245 0.055(4) 0.044(4) 0.038(4) -0.003(3) -0.001(3) -0.021(3)
C246 0.036(3) 0.035(3) 0.034(3) -0.001(2) 0.007(3) -0.006(2)
C31 0.033(4) 0.023(4) 0.082(8) 0.000 -0.002(5) 0.000
O31 0.049(4) 0.026(3) 0.083(5) 0.000 0.016(4) 0.000
C32 0.09(2) 0.048(6) 0.07(3) 0.005(14) -0.024(15) -0.002(12)
C33 0.09(2) 0.048(6) 0.07(3) 0.005(14) -0.024(15) -0.002(12)
C41 0.034(4) 0.028(4) 0.070(7) 0.000 0.013(5) 0.000
O41 0.049(4) 0.021(3) 0.090(6) 0.000 0.004(4) 0.000
C42 0.081(18) 0.049(5) 0.09(2) -0.016(16) 0.051(18) 0.001(9)
C43 0.081(18) 0.049(5) 0.09(2) -0.016(16) 0.051(18) 0.001(9)

loop_
_atom_type_symbol
_atom_type_description
_atom_type_scat_dispersion_real
_atom_type_scat_dispersion_imag
_atom_type_scat_source
C C 0.0181 0.0091 'International Tables Vol C Tables 4.2.6.8 and 6.1.1.4'
H H 0.0000 0.0000 'International Tables Vol C Tables 4.2.6.8 and 6.1.1.4'
B B 0.0090 0.0039 'International Tables Vol C Tables 4.2.6.8 and 6.1.1.4'
N N 0.0311 0.0180 'International Tables Vol C Tables 4.2.6.8 and 6.1.1.4'
S S 0.3331 0.5567 'International Tables Vol C Tables 4.2.6.8 and 6.1.1.4'
O O 0.0492 0.0322 'International Tables Vol C Tables 4.2.6.8 and 6.1.1.4'

loop_
_geom_angle_atom_site_label_1
_geom_angle_atom_site_label_2
_geom_angle_atom_site_label_3
_geom_angle_site_symmetry_1
_geom_angle_site_symmetry_2
_geom_angle_site_symmetry_3
_geom_angle
_geom_angle_publ_flag
C11 S11 C11 . . 2 91.6(4) y
C12 C11 C16 . . . 120.6(5) y
C12 C11 S11 . . . 112.2(4) y
C16 C11 S11 . . . 127.2(4) y
N13 C12 C11 . . . 120.5(5) y
N13 C12 C12 . . 2 127.6(3) y
C11 C12 C12 . . 2 111.9(3) y
C12 N13 B14 . . . 123.4(4) y
C12 N13 H13 . . . 118.3 ?
B14 N13 H13 . . . 118.3 ?
N13 B14 C15 . . . 115.4(5) y
N13 B14 C141 . . . 117.9(5) y
C15 B14 C141 . . . 126.4(5) y
C16 C15 C19 . . . 110.3(5) y
C16 C15 B14 . . . 118.3(5) y
C19 C15 B14 . . . 131.3(5) y
C15 C16 C11 . . . 121.6(5) y
C15 C16 S17 . . . 112.9(4) y
C11 C16 S17 . . . 125.5(4) y
C16 S17 C18 . . . 92.0(3) y
C19 C18 S17 . . . 110.7(4) y
C19 C18 H18 . . . 124.6 ?
S17 C18 H18 . . . 124.6 ?
C18 C19 C15 . . . 114.1(5) y
C18 C19 H19 . . . 123 ?
C15 C19 H19 . . . 123 ?
C146 C141 C142 . . . 115.3(6) y
C146 C141 B14 . . . 123.3(6) y
C142 C141 B14 . . . 121.3(5) y
C143 C142 C141 . . . 122.6(6) y
C143 C142 H142 . . . 118.7 ?
C141 C142 H142 . . . 118.7 ?
C144 C143 C142 . . . 120.0(6) y
C144 C143 H143 . . . 120 ?
C142 C143 H143 . . . 120 ?
C143 C144 C145 . . . 119.1(6) y
C143 C144 H144 . . . 120.5 ?
C145 C144 H144 . . . 120.5 ?
C144 C145 C146 . . . 120.4(6) y
C144 C145 H145 . . . 119.8 ?
C146 C145 H145 . . . 119.8 ?
C141 C146 C145 . . . 122.6(6) y
C141 C146 H146 . . . 118.7 ?
C145 C146 H146 . . . 118.7 ?
C21 S21 C21 2_655 . . 90.4(4) y
C22 C21 C26 . . . 120.7(5) y
C22 C21 S21 . . . 113.1(5) y
C26 C21 S21 . . . 126.2(4) y
N23 C22 C21 . . . 121.6(5) y
N23 C22 C22 . . 2_655 126.7(3) y
C21 C22 C22 . . 2_655 111.7(3) y
C22 N23 B24 . . . 122.7(5) y
C22 N23 H23 . . . 118.7 ?
B24 N23 H23 . . . 118.7 ?
N23 B24 C25 . . . 115.9(5) y
N23 B24 C241 . . . 118.2(5) y
C25 B24 C241 . . . 125.9(5) y
C26 C25 C29 . . . 108.8(5) y
C26 C25 B24 . . . 118.5(5) y
C29 C25 B24 . . . 132.5(5) y
C25 C26 C21 . . . 120.5(5) y
C25 C26 S27 . . . 113.6(4) y
C21 C26 S27 . . . 125.9(4) y
C26 S27 C28 . . . 90.4(3) y
C29 C28 S27 . . . 111.9(5) y
C29 C28 H28 . . . 124.1 ?
S27 C28 H28 . . . 124.1 ?
C28 C29 C25 . . . 115.2(6) y
C28 C29 H29 . . . 122.4 ?
C25 C29 H29 . . . 122.4 ?
C242 C241 C246 . . . 115.1(6) y
C242 C241 B24 . . . 121.6(6) y
C246 C241 B24 . . . 123.1(5) y
C243 C242 C241 . . . 122.8(7) y
C243 C242 H242 . . . 118.6 ?
C241 C242 H242 . . . 118.6 ?
C242 C243 C244 . . . 120.2(7) y
C242 C243 H243 . . . 119.9 ?
C244 C243 H243 . . . 119.9 ?
C245 C244 C243 . . . 119.1(6) y
C245 C244 H244 . . . 120.5 ?
C243 C244 H244 . . . 120.5 ?
C244 C245 C246 . . . 120.3(7) y
C244 C245 H245 . . . 119.8 ?
C246 C245 H245 . . . 119.8 ?
C245 C246 C241 . . . 122.4(6) y
C245 C246 H246 . . . 118.8 ?
C241 C246 H246 . . . 118.8 ?
O31 C31 C32 . . 2_655 122.10(18) y
O31 C31 C32 . . . 122.10(18) y
C32 C31 C32 2_655 . . 116(4) y
O31 C31 C33 . . . 118.70(16) y
C32 C31 C33 2_655 . . 112.80(11) y
O31 C31 C33 . . 2_655 118.70(16) y
C32 C31 C33 . . 2_655 112.80(11) y
C33 C31 C33 . . 2_655 123(3) y
C31 C32 H32A . . . 109.5 ?
C31 C32 H32B . . . 109.5 ?
C31 C32 H32C . . . 109.5 ?
C31 C33 H33A . . . 109.5 ?
C31 C33 H33B . . . 109.5 ?
H33A C33 H33B . . . 109.5 ?
C31 C33 H33C . . . 109.5 ?
H33A C33 H33C . . . 109.5 ?
H33B C33 H33C . . . 109.5 ?
O41 C41 C42 . . . 121.20(17) y
O41 C41 C42 . . 2 121.20(17) y
C42 C41 C42 . . 2 118(3) y
O41 C41 C43 . . . 119.60(16) y
C42 C41 C43 2 . . 112.8(1) y
O41 C41 C43 . . 2 119.60(16) y
C42 C41 C43 . . 2 112.8(1) y
C43 C41 C43 . . 2 121(3) y
C41 C42 H42A . . . 109.5 ?
C41 C42 H42B . . . 109.5 ?
C41 C42 H42C . . . 109.5 ?
C41 C43 H43A . . . 109.5 ?
C41 C43 H43B . . . 109.5 ?
H43A C43 H43B . . . 109.5 ?
C41 C43 H43C . . . 109.5 ?
H43A C43 H43C . . . 109.5 ?
H43B C43 H43C . . . 109.5 ?

loop_
_geom_bond_atom_site_label_1
_geom_bond_atom_site_label_2
_geom_bond_site_symmetry_1
_geom_bond_site_symmetry_2
_geom_bond_distance
_geom_bond_publ_flag
S11 C11 . . 1.741(5) y
S11 C11 . 2 1.741(5) y
C11 C12 . . 1.380(7) y
C11 C16 . . 1.447(8) y
C12 N13 . . 1.378(7) y
C12 C12 . 2 1.466(11) y
N13 B14 . . 1.459(8) y
N13 H13 . . 0.88 ?
B14 C15 . . 1.525(8) y
B14 C141 . . 1.565(9) y
C15 C16 . . 1.397(8) y
C15 C19 . . 1.448(8) y
C16 S17 . . 1.724(5) y
S17 C18 . . 1.748(7) y
C18 C19 . . 1.379(9) y
C18 H18 . . 0.95 ?
C19 H19 . . 0.95 ?
C141 C146 . . 1.380(8) y
C141 C142 . . 1.437(9) y
C142 C143 . . 1.394(9) y
C142 H142 . . 0.95 ?
C143 C144 . . 1.377(10) y
C143 H143 . . 0.95 ?
C144 C145 . . 1.396(10) y
C144 H144 . . 0.95 ?
C145 C146 . . 1.407(8) y
C145 H145 . . 0.95 ?
C146 H146 . . 0.95 ?
S21 C21 . 2_655 1.727(6) y
S21 C21 . . 1.727(6) y
C21 C22 . . 1.376(7) y
C21 C26 . . 1.409(8) y
C22 N23 . . 1.362(7) y
C22 C22 . 2_655 1.433(11) y
N23 B24 . . 1.404(8) y
N23 H23 . . 0.88 ?
B24 C25 . . 1.527(8) y
B24 C241 . . 1.551(8) y
C25 C26 . . 1.394(8) y
C25 C29 . . 1.408(8) y
C26 S27 . . 1.714(6) y
S27 C28 . . 1.715(7) y
C28 C29 . . 1.350(9) y
C28 H28 . . 0.95 ?
C29 H29 . . 0.95 ?
C241 C242 . . 1.399(9) y
C241 C246 . . 1.412(8) y
C242 C243 . . 1.377(9) y
C242 H242 . . 0.95 ?
C243 C244 . . 1.397(11) y
C243 H243 . . 0.95 ?
C244 C245 . . 1.365(11) y
C244 H244 . . 0.95 ?
C245 C246 . . 1.392(9) y
C245 H245 . . 0.95 ?
C246 H246 . . 0.95 ?
C31 O31 . . 1.211(10) y
C31 C32 . 2_655 1.49(5) y
C31 C32 . . 1.49(5) y
C31 C33 . . 1.52(5) y
C31 C33 . 2_655 1.52(5) y
C32 H32a . . 0.98 ?
C32 H32b . . 0.98 ?
C32 H32c . . 0.98 ?
C33 H33a . . 0.98 ?
C33 H33b . . 0.98 ?
C33 H33c . . 0.98 ?
C41 O41 . . 1.238(10) y
C41 C42 . . 1.43(4) y
C41 C42 . 2 1.43(4) y
C41 C43 . . 1.54(4) y
C41 C43 . 2 1.54(4) y
C42 H42a . . 0.98 ?
C42 H42b . . 0.98 ?
C42 H42c . . 0.98 ?
C43 H43a . . 0.98 ?
C43 H43b . . 0.98 ?
C43 H43c . . 0.98 ?

loop_
_geom_hbond_atom_site_label_D
_geom_hbond_atom_site_label_H
_geom_hbond_atom_site_label_A
_geom_hbond_distance_DH
_geom_hbond_distance_HA
_geom_hbond_distance_DA
_geom_hbond_angle_DHA
_geom_hbond_site_symmetry_A
N13 H13 O41 0.88 2.19 3.057(6) 170.3 .
N23 H23 O31 0.88 2.17 3.041(7) 172 .

loop_
_geom_torsion_atom_site_label_1
_geom_torsion_atom_site_label_2
_geom_torsion_atom_site_label_3
_geom_torsion_atom_site_label_4
_geom_torsion_site_symmetry_1
_geom_torsion_site_symmetry_2
_geom_torsion_site_symmetry_3
_geom_torsion_site_symmetry_4
_geom_torsion
_geom_torsion_publ_flag
C11 S11 C11 C12 2 . . . 0.7(3) y
C11 S11 C11 C16 2 . . . -179.5(6) y
C16 C11 C12 N13 . . . . -1.4(8) y
S11 C11 C12 N13 . . . . 178.4(4) y
C16 C11 C12 C12 . . . 2 178.4(6) y
S11 C11 C12 C12 . . . 2 -1.8(7) y
C11 C12 N13 B14 . . . . -1.3(8) y
C12 C12 N13 B14 2 . . . 178.9(6) y
C12 N13 B14 C15 . . . . 1.9(8) y
C12 N13 B14 C141 . . . . -172.2(5) y
N13 B14 C15 C16 . . . . 0.2(8) y
C141 B14 C15 C16 . . . . 173.7(6) y
N13 B14 C15 C19 . . . . 177.6(6) y
C141 B14 C15 C19 . . . . -8.90(11) y
C19 C15 C16 C11 . . . . 179.3(5) y
B14 C15 C16 C11 . . . . -2.7(8) y
C19 C15 C16 S17 . . . . 0.8(6) y
B14 C15 C16 S17 . . . . 178.7(4) y
C12 C11 C16 C15 . . . . 3.5(8) y
S11 C11 C16 C15 . . . . -176.3(4) y
C12 C11 C16 S17 . . . . -178.2(4) y
S11 C11 C16 S17 . . . . 2.1(8) y
C15 C16 S17 C18 . . . . -0.5(5) y
C11 C16 S17 C18 . . . . -179.0(5) y
C16 S17 C18 C19 . . . . 0.1(5) y
S17 C18 C19 C15 . . . . 0.3(7) y
C16 C15 C19 C18 . . . . -0.7(8) y
B14 C15 C19 C18 . . . . -178.3(6) y
N13 B14 C141 C146 . . . . 27.2(8) y
C15 B14 C141 C146 . . . . -146.2(6) y
N13 B14 C141 C142 . . . . -156.1(5) y
C15 B14 C141 C142 . . . . 30.5(9) y
C146 C141 C142 C143 . . . . -0.2(9) y
B14 C141 C142 C143 . . . . -177.1(5) y
C141 C142 C143 C144 . . . . 0.0(1) y
C142 C143 C144 C145 . . . . -0.3(1) y
C143 C144 C145 C146 . . . . 1.0(1) y
C142 C141 C146 C145 . . . . 0.8(9) y
B14 C141 C146 C145 . . . . 177.7(5) y
C144 C145 C146 C141 . . . . -1.2(1) y
C21 S21 C21 C22 2_655 . . . -1.0(3) y
C21 S21 C21 C26 2_655 . . . -178.2(6) y
C26 C21 C22 N23 . . . . -0.8(8) y
S21 C21 C22 N23 . . . . -178.1(4) y
C26 C21 C22 C22 . . . 2_655 -180.0(5) y
S21 C21 C22 C22 . . . 2_655 2.7(8) y
C21 C22 N23 B24 . . . . 3.1(8) y
C22 C22 N23 B24 2_655 . . . -177.9(6) y
C22 N23 B24 C25 . . . . -4.1(7) y
C22 N23 B24 C241 . . . . 175.6(5) y
N23 B24 C25 C26 . . . . 3.0(7) y
C241 B24 C25 C26 . . . . -176.6(5) y
N23 B24 C25 C29 . . . . 178.2(5) y
C241 B24 C25 C29 . . . . -1.4(1) y
C29 C25 C26 C21 . . . . -177.3(5) y
B24 C25 C26 C21 . . . . -1.1(7) y
C29 C25 C26 S27 . . . . 3.1(6) y
B24 C25 C26 S27 . . . . 179.4(4) y
C22 C21 C26 C25 . . . . -0.1(8) y
S21 C21 C26 C25 . . . . 176.8(4) y
C22 C21 C26 S27 . . . . 179.4(4) y
S21 C21 C26 S27 . . . . -3.7(8) y
C25 C26 S27 C28 . . . . -2.4(4) y
C21 C26 S27 C28 . . . . 178.0(5) y
C26 S27 C28 C29 . . . . 1.0(5) y
S27 C28 C29 C25 . . . . 0.6(7) y
C26 C25 C29 C28 . . . . -2.4(7) y
B24 C25 C29 C28 . . . . -177.9(6) y
N23 B24 C241 C242 . . . . 150.3(5) y
C25 B24 C241 C242 . . . . -30.1(9) y
N23 B24 C241 C246 . . . . -36.0(8) y
C25 B24 C241 C246 . . . . 143.6(6) y
C246 C241 C242 C243 . . . . 1.1(9) y
B24 C241 C242 C243 . . . . 175.3(6) y
C241 C242 C243 C244 . . . . -1.1(1) y
C242 C243 C244 C245 . . . . 0.9(1) y
C243 C244 C245 C246 . . . . -0.80(11) y
C244 C245 C246 C241 . . . . 0.9(1) y
C242 C241 C246 C245 . . . . -1.0(9) y
B24 C241 C246 C245 . . . . -175.0(6) y
